data_4313779
loop_
_publ_author_name
'Carolyn J. Shorrock'
'Howard Jong'
'Raymond J. Batchelor'
'Daniel B. Leznoff'

_publ_contact_author
;
 D. B. Leznoff
 Dept. of Chemistry, Simon Fraser University
 8888 University Way
 Burnaby, B.C.
 Canada
 V5A 1S6
;
_publ_contact_author_email dleznoff@sfu.ca
_publ_contact_author_fax 604-291-3765
_publ_contact_author_phone 604-291-4887
_publ_section_title
;
 [Au(CN)4]- as a Supramolecular Building Block for Heterobimetallic
 Coordination Polymers
;
_journal_name_full 'Inorganic Chemistry'
_journal_page_first 3917
_journal_page_last 3924
_journal_paper_doi 10.1021/ic0341441
_journal_volume 42
_journal_year 2003
_chemical_formula_moiety ' C12 H18 Au2 N12 Ni1 O1 '
_chemical_formula_structural '[Ni(H2NCH2CH2NH2)2][Au(CN)4]2H2O '
_chemical_formula_sum 'C12 H18 Au2 N12 Ni O'
_chemical_formula_weight 798.98
_chemical_name_systematic ?
_space_group_IT_number 2
_symmetry_cell_setting triclinic
_symmetry_space_group_name_Hall '-P 1'
_symmetry_space_group_name_H-M 'P -1'
_cell_angle_alpha 73.00(2)
_cell_angle_beta 77.16(2)
_cell_angle_gamma 68.90(1)
_cell_formula_units_Z 2
_cell_length_a 8.372(1)
_cell_length_b 9.844(1)
_cell_length_c 14.819(3)
_cell_measurement_reflns_used 32
_cell_measurement_temperature 293
_cell_measurement_theta_max 26.50
_cell_measurement_theta_min 24.00
_cell_volume 1080.2(3)
_computing_cell_refinement 'NRCVAX DATRD2'
_computing_data_collection 'NRC DIFRAC'
_computing_data_reduction 'NRCVAX DATRD2'
_computing_molecular_graphics
; 
 CAMERON (Watkin et al 1996) 
 ORTEP 3 (Farrugia 1997)
;
_computing_publication_material
; 
 CRYSTALS (Watkin et al 2001) 
;
_computing_structure_refinement
; 
 CRYSTALS (Watkin et al 2001) 
;
_computing_structure_solution 'SIR 92 (Altomare et al, 1994)'
_diffrn_ambient_temperature 293
_diffrn_measurement_device 'Nonius CAD-4    '
_diffrn_measurement_method 'Theta/2theta scan b/P/b '
_diffrn_radiation_monochromator graphite
_diffrn_radiation_source 'xray tube'
_diffrn_radiation_type 'Molybdenum K\a'
_diffrn_radiation_wavelength 0.71073
_diffrn_reflns_av_R_equivalents 0.15
_diffrn_reflns_limit_h_max 10
_diffrn_reflns_limit_h_min -9
_diffrn_reflns_limit_k_max 12
_diffrn_reflns_limit_k_min 0
_diffrn_reflns_limit_l_max 18
_diffrn_reflns_limit_l_min -17
_diffrn_reflns_number 5228
_diffrn_reflns_theta_max 26.54
_diffrn_reflns_theta_min 2.28
_diffrn_standards_decay_% 1.4
_diffrn_standards_interval_count 300
_diffrn_standards_number 2
_exptl_absorpt_coefficient_mu 14.404
_exptl_absorpt_correction_T_max 0.9968
_exptl_absorpt_correction_T_min 0.4804
_exptl_absorpt_correction_type psi-scan
_exptl_crystal_colour 'pale purple '
_exptl_crystal_density_diffrn 2.456
_exptl_crystal_description ' needle '
_exptl_crystal_F_000 735.65
_exptl_crystal_size_max 0.40
_exptl_crystal_size_mid 0.10
_exptl_crystal_size_min 0.10
_refine_diff_density_max 1.12
_refine_diff_density_min -1.07
_refine_ls_extinction_coef 15.7(13)
_refine_ls_extinction_method 'Larson 1970 Crystallographic Computing eq 22'
_refine_ls_goodness_of_fit_ref 1.2733
_refine_ls_hydrogen_treatment constr
_refine_ls_matrix_type full
_refine_ls_number_parameters 260
_refine_ls_number_reflns 3655
_refine_ls_R_factor_gt 0.0219
_refine_ls_shift/su_max 0.002313
_refine_ls_structure_factor_coef F
_refine_ls_weighting_details
;
w = 1/(.160E-01*F +0.00 *\s^2^(F ) + 0.00 ) 
;
_refine_ls_weighting_scheme calc
_refine_ls_wR_factor_ref 0.0285
_reflns_limit_h_max 10
_reflns_limit_h_min -10
_reflns_limit_k_max 12
_reflns_limit_k_min -11
_reflns_limit_l_max 18
_reflns_limit_l_min 0
_reflns_number_total 4501
_reflns_threshold_expression >2.50\s(I)
_cod_data_source_file ic0341441si20030211_011857_2.cif
_cod_data_source_block nien2au
_cod_original_cell_volume 1080.3
_cod_original_formula_sum 'C12 H18 Au2 N12 Ni1 O1 '
_cod_database_code 4313779

loop_
_symmetry_equiv_pos_as_xyz
x,y,z
-x,-y,-z

loop_
_atom_site_label
_atom_site_type_symbol
_atom_site_fract_x
_atom_site_fract_y
_atom_site_fract_z
_atom_site_U_iso_or_equiv
_atom_site_occupancy
_atom_site_adp_type
AU1 AU 0.36465(3) 0.00482(2) 0.189351(15) 0.0324 1.0000 Uani
AU2 AU 0.71240(3) 0.06343(2) 0.380168(16) 0.0345 1.0000 Uani
NI1 NI 0.5000 0.5000 0.0000 0.0311 1.0000 Uani
NI2 NI 0.0000 0.5000 0.5000 0.0295 1.0000 Uani
O1 O 0.1841(6) -0.0468(6) 0.0508(4) 0.0665 1.0000 Uani
N5 N 0.3102(6) 0.6019(6) 0.0987(4) 0.0424 1.0000 Uani
N6 N 0.2865(6) 0.5426(6) -0.0681(4) 0.0450 1.0000 Uani
N7 N -0.2547(6) 0.5116(6) 0.5028(4) 0.0402 1.0000 Uani
N8 N 0.0106(6) 0.5171(6) 0.3549(3) 0.0388 1.0000 Uani
N11 N 0.4716(6) 0.2896(5) 0.0792(4) 0.0421 1.0000 Uani
N12 N 0.6836(7) -0.2155(7) 0.0944(5) 0.0596 1.0000 Uani
N13 N 0.2459(9) -0.2726(7) 0.2971(5) 0.0654 1.0000 Uani
N14 N 0.0386(9) 0.2158(8) 0.2863(6) 0.0820 1.0000 Uani
N21 N 0.9236(6) -0.2637(5) 0.4722(4) 0.0425 1.0000 Uani
N22 N 0.5438(8) 0.1334(7) 0.5790(4) 0.0610 1.0000 Uani
N23 N 0.464(1) 0.3719(7) 0.2864(5) 0.0776 1.0000 Uani
N24 N 0.8594(8) -0.0070(7) 0.1798(4) 0.0585 1.0000 Uani
C1 C 0.1420(8) 0.6029(8) 0.0823(5) 0.0554 1.0000 Uani
C2 C 0.1346(9) 0.6439(8) -0.0231(5) 0.0551 1.0000 Uani
C3 C -0.2678(8) 0.4835(8) 0.4132(5) 0.0504 1.0000 Uani
C4 C -0.1635(9) 0.5628(8) 0.3325(5) 0.0509 1.0000 Uani
C11 C 0.4379(7) 0.1815(6) 0.1190(4) 0.0381 1.0000 Uani
C12 C 0.5706(8) -0.1322(7) 0.1271(5) 0.0412 1.0000 Uani
C13 C 0.2895(8) -0.1714(7) 0.2606(5) 0.0428 1.0000 Uani
C14 C 0.1584(9) 0.1386(7) 0.2531(5) 0.0477 1.0000 Uani
C21 C 0.8546(7) -0.1416(6) 0.4416(4) 0.0384 1.0000 Uani
C22 C 0.6125(7) 0.1087(6) 0.5080(5) 0.0393 1.0000 Uani
C23 C 0.5575(8) 0.2621(7) 0.3196(5) 0.0462 1.0000 Uani
C24 C 0.8052(8) 0.0190(7) 0.2509(5) 0.0438 1.0000 Uani
H11 H 0.0516(8) 0.6743(8) 0.1115(5) 0.071(8) 1.0000 Uiso
H12 H 0.1302(8) 0.5063(8) 0.1093(5) 0.071(8) 1.0000 Uiso
H21 H 0.1336(9) 0.7445(8) -0.0493(5) 0.069(8) 1.0000 Uiso
H22 H 0.0324(9) 0.6333(8) -0.0337(5) 0.069(8) 1.0000 Uiso
H31 H -0.3853(8) 0.5191(8) 0.4029(5) 0.072(8) 1.0000 Uiso
H32 H -0.2226(8) 0.3790(8) 0.4165(5) 0.072(8) 1.0000 Uiso
H41 H -0.2135(9) 0.6679(8) 0.3261(5) 0.071(8) 1.0000 Uiso
H42 H -0.1626(9) 0.5388(8) 0.2747(5) 0.071(8) 1.0000 Uiso
H51 H 0.3095(6) 0.6996(6) 0.0903(4) 0.050(7) 1.0000 Uiso
H52 H 0.3321(6) 0.5484(6) 0.1602(4) 0.050(7) 1.0000 Uiso
H61 H 0.3083(6) 0.5869(6) -0.1323(4) 0.057(7) 1.0000 Uiso
H62 H 0.2669(6) 0.4530(6) -0.0621(4) 0.057(7) 1.0000 Uiso
H71 H -0.3281(6) 0.6064(6) 0.5081(4) 0.048(7) 1.0000 Uiso
H72 H -0.2844(6) 0.4401(6) 0.5542(4) 0.048(7) 1.0000 Uiso
H81 H 0.0656(6) 0.5865(6) 0.3192(3) 0.048(7) 1.0000 Uiso
H82 H 0.0715(6) 0.4243(6) 0.3410(3) 0.048(7) 1.0000 Uiso
H1 H 0.2070(6) 0.0359(6) 0.0133(4) 0.16(4) 1.0000 Uiso
H2 H 0.0814(6) -0.0203(6) 0.0870(4) 0.16(4) 1.0000 Uiso

loop_
_atom_site_aniso_label
_atom_site_aniso_U_11
_atom_site_aniso_U_22
_atom_site_aniso_U_33
_atom_site_aniso_U_23
_atom_site_aniso_U_13
_atom_site_aniso_U_12
Au1 0.03969(13) 0.02501(12) 0.03508(13) -0.00594(9) -0.00269(9) -0.01556(9)
Au2 0.03897(13) 0.02417(12) 0.03774(14) -0.00575(9) -0.00731(9) -0.00670(9)
Ni1 0.0354(5) 0.0249(4) 0.0339(5) -0.0068(4) -0.0008(4) -0.0127(4)
Ni2 0.0298(4) 0.0241(4) 0.0320(5) -0.0052(4) -0.0022(4) -0.0076(4)
O1 0.055(3) 0.068(3) 0.062(3) -0.007(3) -0.005(3) -0.012(3)
N5 0.048(3) 0.038(3) 0.037(3) -0.010(2) 0.000(2) -0.011(2)
N6 0.049(3) 0.042(3) 0.048(3) -0.010(2) -0.005(2) -0.020(2)
N7 0.035(2) 0.038(3) 0.042(3) -0.005(2) -0.004(2) -0.009(2)
N8 0.045(3) 0.039(3) 0.034(3) -0.007(2) -0.003(2) -0.018(2)
N11 0.044(3) 0.033(2) 0.049(3) -0.009(2) -0.005(2) -0.013(2)
N12 0.049(3) 0.053(3) 0.080(5) -0.030(3) -0.002(3) -0.012(3)
N13 0.081(4) 0.046(3) 0.068(4) -0.012(3) 0.017(3) -0.035(3)
N14 0.070(4) 0.072(5) 0.116(7) -0.055(5) 0.011(4) -0.024(4)
N21 0.046(3) 0.029(3) 0.048(3) -0.008(2) -0.006(2) -0.007(2)
N22 0.061(4) 0.072(4) 0.055(4) -0.026(3) -0.009(3) -0.016(3)
N23 0.105(5) 0.048(4) 0.054(4) -0.013(3) -0.024(4) 0.015(4)
N24 0.064(4) 0.062(4) 0.048(4) -0.018(3) 0.002(3) -0.019(3)
C1 0.042(3) 0.050(4) 0.065(5) -0.012(3) 0.002(3) -0.010(3)
C2 0.048(4) 0.045(4) 0.069(5) -0.008(3) -0.013(3) -0.012(3)
C3 0.040(3) 0.055(4) 0.063(5) -0.012(3) -0.015(3) -0.020(3)
C4 0.060(4) 0.052(4) 0.045(4) -0.014(3) -0.019(3) -0.015(3)
C11 0.042(3) 0.026(3) 0.045(3) -0.008(2) -0.000(3) -0.014(2)
C12 0.043(3) 0.036(3) 0.050(4) -0.011(3) -0.004(3) -0.020(3)
C13 0.055(4) 0.034(3) 0.043(3) -0.009(3) 0.003(3) -0.024(3)
C14 0.051(4) 0.042(3) 0.059(4) -0.018(3) 0.000(3) -0.024(3)
C21 0.039(3) 0.034(3) 0.041(3) -0.011(3) -0.002(2) -0.011(2)
C22 0.043(3) 0.029(3) 0.044(4) -0.008(3) -0.016(3) -0.003(2)
C23 0.059(4) 0.031(3) 0.041(3) -0.007(3) -0.015(3) -0.002(3)
C24 0.045(3) 0.037(3) 0.047(4) -0.007(3) -0.009(3) -0.011(3)

loop_
_atom_type_symbol
_atom_type_scat_dispersion_real
_atom_type_scat_dispersion_imag
_atom_type_scat_Cromer_Mann_a1
_atom_type_scat_Cromer_Mann_b1
_atom_type_scat_Cromer_Mann_a2
_atom_type_scat_Cromer_Mann_b2
_atom_type_scat_Cromer_Mann_a3
_atom_type_scat_Cromer_Mann_b3
_atom_type_scat_Cromer_Mann_a4
_atom_type_scat_Cromer_Mann_b4
_atom_type_scat_Cromer_Mann_c
_atom_type_scat_source
'Au  ' -2.6880 8.7980 16.8819 0.4611 18.5913 8.6216 25.5582 1.4826 5.8600 36.3956 12.0658 International_Tables_Vol_IV_Table_2.2B
'Ni  ' 0.2850 1.1130 12.8376 3.8785 7.2920 0.2565 4.4438 12.1763 2.3800 66.3421 1.0341 International_Tables_Vol_IV_Table_2.2B
'O   ' 0.0106 0.0060 3.0485 13.2771 2.2868 5.7011 1.5463 0.3239 0.8670 32.9089 0.2508 International_Tables_Vol_IV_Table_2.2B
'N   ' 0.0061 0.0033 12.2126 0.0057 3.1322 9.8933 2.0125 28.9975 1.1663 0.5826 -11.5290 International_Tables_Vol_IV_Table_2.2B
'C   ' 0.0033 0.0016 2.3100 20.8439 1.0200 10.2075 1.5886 0.5687 0.8650 51.6512 0.2156 International_Tables_Vol_IV_Table_2.2B
'H   ' 0.0000 0.0000 0.4930 10.5109 0.3229 26.1257 0.1402 3.1424 0.0408 57.7997 0.0030 International_Tables_Vol_IV_Table_2.2B

loop_
_geom_angle_atom_site_label_1
_geom_angle_site_symmetry_1
_geom_angle_atom_site_label_2
_geom_angle_site_symmetry_2
_geom_angle_atom_site_label_3
_geom_angle_site_symmetry_3
_geom_angle
_geom_angle_publ_flag
C11 . Au1 . C12 . 91.8(2) yes
C11 . Au1 . C13 . 179.5(2) yes
C12 . Au1 . C13 . 88.6(2) yes
C11 . Au1 . C14 . 89.1(2) yes
C12 . Au1 . C14 . 179.1(3) yes
C13 . Au1 . C14 . 90.5(3) yes
C21 . Au2 . C22 . 90.6(2) yes
C21 . Au2 . C23 . 176.0(3) yes
C22 . Au2 . C23 . 89.3(2) yes
C21 . Au2 . C24 . 90.3(2) yes
C22 . Au2 . C24 . 178.2(2) yes
C23 . Au2 . C24 . 89.7(2) yes
N5 . Ni1 . N5 2_665 179.994 yes
N5 . Ni1 . N6 . 82.7(2) yes
N5 2_665 Ni1 . N6 . 97.3(2) yes
N5 . Ni1 . N6 2_665 97.3(2) yes
N5 2_665 Ni1 . N6 2_665 82.7(2) yes
N6 . Ni1 . N6 2_665 179.995 yes
N5 . Ni1 . N11 . 88.95(19) yes
N5 2_665 Ni1 . N11 . 91.05(19) yes
N6 . Ni1 . N11 . 89.8(2) yes
N6 2_665 Ni1 . N11 . 90.2(2) yes
N5 . Ni1 . N11 2_665 91.05(19) yes
N5 2_665 Ni1 . N11 2_665 88.95(19) yes
N6 . Ni1 . N11 2_665 90.2(2) yes
N6 2_665 Ni1 . N11 2_665 89.8(2) yes
N11 . Ni1 . N11 2_665 179.995 yes
N7 . Ni2 . N7 2_566 179.994 yes
N7 . Ni2 . N8 . 82.54(19) yes
N7 2_566 Ni2 . N8 . 97.46(19) yes
N7 . Ni2 . N8 2_566 97.46(19) yes
N7 2_566 Ni2 . N8 2_566 82.54(19) yes
N8 . Ni2 . N8 2_566 179.995 yes
N7 . Ni2 . N21 1_465 89.97(19) yes
N7 2_566 Ni2 . N21 1_465 90.03(19) yes
N8 . Ni2 . N21 1_465 89.1(2) yes
N8 2_566 Ni2 . N21 1_465 90.9(2) yes
N7 . Ni2 . N21 2_656 90.03(19) yes
N7 2_566 Ni2 . N21 2_656 89.97(19) yes
N8 . Ni2 . N21 2_656 90.9(2) yes
N8 2_566 Ni2 . N21 2_656 89.1(2) yes
N21 1_465 Ni2 . N21 2_656 179.995 yes
H1 . O1 . H2 . 109.467 no
Ni1 . N5 . C1 . 107.7(4) yes
Ni1 . N5 . H51 . 109.76(14) no
C1 . N5 . H51 . 109.9(3) no
Ni1 . N5 . H52 . 109.90(14) no
C1 . N5 . H52 . 110.1(4) no
H51 . N5 . H52 . 109.467 no
Ni1 . N6 . C2 . 108.8(4) yes
Ni1 . N6 . H61 . 109.61(14) no
C2 . N6 . H61 . 109.8(4) no
Ni1 . N6 . H62 . 109.45(14) no
C2 . N6 . H62 . 109.8(3) no
H61 . N6 . H62 . 109.467 no
Ni2 . N7 . C3 . 107.8(3) yes
Ni2 . N7 . H71 . 109.55(14) no
C3 . N7 . H71 . 109.8(3) no
Ni2 . N7 . H72 . 110.05(14) no
C3 . N7 . H72 . 110.2(3) no
H71 . N7 . H72 . 109.467 no
Ni2 . N8 . C4 . 108.8(4) yes
Ni2 . N8 . H81 . 109.69(14) no
C4 . N8 . H81 . 110.5(3) no
Ni2 . N8 . H82 . 109.51(13) no
C4 . N8 . H82 . 108.8(3) no
H81 . N8 . H82 . 109.467 no
Ni1 . N11 . C11 . 172.3(5) yes
Ni2 1_645 N21 . C21 . 160.3(5) yes
N5 . C1 . C2 . 109.1(5) yes
N5 . C1 . H11 . 109.4(3) no
C2 . C1 . H11 . 109.8(3) no
N5 . C1 . H12 . 109.3(4) no
C2 . C1 . H12 . 109.8(4) no
H11 . C1 . H12 . 109.467 no
N6 . C2 . C1 . 108.8(5) yes
N6 . C2 . H21 . 109.8(3) no
C1 . C2 . H21 . 110.1(4) no
N6 . C2 . H22 . 109.7(3) no
C1 . C2 . H22 . 108.9(4) no
H21 . C2 . H22 . 109.467 no
N7 . C3 . C4 . 109.1(5) yes
N7 . C3 . H31 . 109.7(3) no
C4 . C3 . H31 . 110.1(3) no
N7 . C3 . H32 . 109.4(3) no
C4 . C3 . H32 . 109.0(4) no
H31 . C3 . H32 . 109.467 no
N8 . C4 . C3 . 108.8(5) yes
N8 . C4 . H41 . 108.9(3) no
C3 . C4 . H41 . 109.2(4) no
N8 . C4 . H42 . 110.4(3) no
C3 . C4 . H42 . 110.1(4) no
H41 . C4 . H42 . 109.467 no
Au1 . C11 . N11 . 176.3(5) yes
Au1 . C12 . N12 . 176.4(6) yes
Au1 . C13 . N13 . 176.7(6) yes
Au1 . C14 . N14 . 177.5(7) yes
Au2 . C21 . N21 . 171.9(5) yes
Au2 . C22 . N22 . 174.3(6) yes
Au2 . C23 . N23 . 177.1(7) yes
Au2 . C24 . N24 . 178.8(6) yes

loop_
_geom_bond_atom_site_label_1
_geom_bond_site_symmetry_1
_geom_bond_atom_site_label_2
_geom_bond_site_symmetry_2
_geom_bond_distance
_geom_bond_publ_flag
Au1 . C11 . 1.977(6) yes
Au1 . C12 . 1.997(6) yes
Au1 . C13 . 1.985(6) yes
Au1 . C14 . 1.993(6) yes
Au2 . C21 . 1.999(6) yes
Au2 . C22 . 2.002(6) yes
Au2 . C23 . 1.995(6) yes
Au2 . C24 . 2.011(7) yes
Ni1 . N5 . 2.086(5) yes
Ni1 . N5 2_665 2.086(5) yes
Ni1 . N6 . 2.099(5) yes
Ni1 . N6 2_665 2.099(5) yes
Ni1 . N11 . 2.129(5) yes
Ni1 . N11 2_665 2.129(5) yes
Ni2 . N7 . 2.086(5) yes
Ni2 . N7 2_566 2.086(5) yes
Ni2 . N8 . 2.092(5) yes
Ni2 . N8 2_566 2.092(5) yes
Ni2 . N21 1_465 2.116(5) yes
Ni2 . N21 2_656 2.116(5) yes
O1 . H1 . 0.900 no
O1 . H2 . 0.900 no
N5 . C1 . 1.478(8) yes
N5 . H51 . 0.930 no
N5 . H52 . 0.930 no
N6 . C2 . 1.469(8) yes
N6 . H61 . 0.930 no
N6 . H62 . 0.930 no
N7 . C3 . 1.466(8) yes
N7 . H71 . 0.930 no
N7 . H72 . 0.930 no
N8 . C4 . 1.447(8) yes
N8 . H81 . 0.930 no
N8 . H82 . 0.930 no
N11 . C11 . 1.156(7) yes
N12 . C12 . 1.128(8) yes
N13 . C13 . 1.130(8) yes
N14 . C14 . 1.130(8) yes
N21 . C21 . 1.132(7) yes
N22 . C22 . 1.130(8) yes
N23 . C23 . 1.127(8) yes
N24 . C24 . 1.116(8) yes
C1 . C2 . 1.50(1) yes
C1 . H11 . 0.950 no
C1 . H12 . 0.950 no
C2 . H21 . 0.950 no
C2 . H22 . 0.950 no
C3 . C4 . 1.511(9) yes
C3 . H31 . 0.950 no
C3 . H32 . 0.950 no
C4 . H41 . 0.950 no
C4 . H42 . 0.950 no

loop_
_geom_hbond_atom_site_label_D
_geom_hbond_site_symmetry_D
_geom_hbond_atom_site_label_H
_geom_hbond_site_symmetry_H
_geom_hbond_atom_site_label_A
_geom_hbond_site_symmetry_A
_geom_hbond_distance_DH
_geom_hbond_distance_HA
_geom_hbond_distance_DA
_geom_hbond_angle_DHA
_geom_hbond_publ_flag
O1 . H1 . N12 (2_655) 0.90 2.32 3.206(8) 169 no
O1 . H2 . N24 (1_645) 0.90 2.04 2.925(8) 168 no
N5 . H51 . O1 (1_656) 0.93 2.29 3.137(8) 153 no
N5 . H52 . N23 . 0.93 2.32 3.215(8) 162 no
N6 . H62 . N12 (2_655) 0.93 2.40 3.269(8) 157 no
N7 . H72 . N13 (2_556) 0.93 2.34 3.198(8) 153 no
N8 . H81 . N13 (1_656) 0.93 2.31 3.169(8) 154 no
N8 . H82 . N14 . 0.93 2.54 3.323(8) 143 no

loop_
_geom_torsion_atom_site_label_1
_geom_torsion_atom_site_label_2
_geom_torsion_atom_site_label_3
_geom_torsion_atom_site_label_4
_geom_torsion
_geom_torsion_site_symmetry_1
_geom_torsion_site_symmetry_2
_geom_torsion_site_symmetry_3
_geom_torsion_site_symmetry_4
_geom_torsion_publ_flag
? ? ? ? ? ? ? ? ? ?
